data_7105625
loop_
_publ_author_name
'Harrell, Jr, William A'
'Bergmeyer, Marie Liesel'
'Zavalij, Peter Y.'
'Davis, Jeffery T.'

_publ_section_title
;
 Ceramide-mediated transport of chloride and bicarbonate across
 phospholipid membranes.
;
_journal_issue 22
_journal_name_full 'Chemical communications (Cambridge, England)'
_journal_page_first 3950
_journal_page_last 3952
_journal_paper_doi 10.1039/c0cc00493f
_journal_volume 46
_journal_year 2010
_chemical_absolute_configuration unk
_chemical_formula_moiety 'C28 H45 N O4'
_chemical_formula_sum 'C28 H45 N O4'
_chemical_formula_weight 459.65
_chemical_name_common pMBC2
_chemical_name_systematic
;
pMBC2
;
_space_group_IT_number 4
_symmetry_cell_setting monoclinic
_symmetry_space_group_name_Hall 'P 2yb'
_symmetry_space_group_name_H-M 'P 1 21 1'
_atom_sites_solution_hydrogens geom
_atom_sites_solution_primary direct
_atom_sites_solution_secondary difmap
_audit_creation_method 'SHELXL-97 & ZCIF'
_cell_angle_alpha 90.00
_cell_angle_beta 91.2750(10)
_cell_angle_gamma 90.00
_cell_formula_units_Z 2
_cell_length_a 9.4304(5)
_cell_length_b 4.9089(3)
_cell_length_c 30.3484(16)
_cell_measurement_reflns_used 4185
_cell_measurement_temperature 295(2)
_cell_measurement_theta_max 23.0
_cell_measurement_theta_min 2.2
_cell_volume 1404.57(14)
_computing_cell_refinement Apex2
_computing_data_collection 'Apex2 (Bruker, 2005)'
_computing_data_reduction Apex2
_computing_molecular_graphics 'XSHEL (Bruker, 2004)'
_computing_publication_material SHELXL-97
_computing_structure_refinement 'SHELXL-97 (Sheldrick, 1997)'
_computing_structure_solution 'SHELXS-97 (Sheldrick, 1990)'
_diffrn_ambient_temperature 295(2)
_diffrn_detector 'CCD area detector'
_diffrn_detector_area_resol_mean 8.333
_diffrn_detector_type 'Bruker Smart Apex II'
_diffrn_measured_fraction_theta_full 0.999
_diffrn_measured_fraction_theta_max 0.999
_diffrn_measurement_details 610,610,610,270
_diffrn_measurement_device_type 'three-circle diffractometer'
_diffrn_measurement_method '\w and \f scans'
_diffrn_measurement_specimen_support 'glass capillary'
_diffrn_orient_matrix_type standard
_diffrn_orient_matrix_UB_11 0.0078414
_diffrn_orient_matrix_UB_12 -0.0212015
_diffrn_orient_matrix_UB_13 -0.0326266
_diffrn_orient_matrix_UB_21 -0.1057712
_diffrn_orient_matrix_UB_22 0.0004436
_diffrn_orient_matrix_UB_23 -0.0031881
_diffrn_orient_matrix_UB_31 0.0010588
_diffrn_orient_matrix_UB_32 0.2026040
_diffrn_orient_matrix_UB_33 -0.0034097
_diffrn_radiation_monochromator graphite
_diffrn_radiation_source 'fine-focus sealed tube'
_diffrn_radiation_type MoK\a
_diffrn_radiation_wavelength 0.71073
_diffrn_reflns_av_R_equivalents 0.0220
_diffrn_reflns_av_sigmaI/netI 0.0176
_diffrn_reflns_limit_h_max 11
_diffrn_reflns_limit_h_min -11
_diffrn_reflns_limit_k_max 5
_diffrn_reflns_limit_k_min -5
_diffrn_reflns_limit_l_max 35
_diffrn_reflns_limit_l_min -36
_diffrn_reflns_number 11341
_diffrn_reflns_theta_full 25.00
_diffrn_reflns_theta_max 25.00
_diffrn_reflns_theta_min 2.01
_diffrn_source_current 30.00
_diffrn_source_voltage 50.00
_diffrn_standards_decay_% 0
_exptl_absorpt_coefficient_mu 0.071
_exptl_absorpt_correction_T_max 0.996
_exptl_absorpt_correction_T_min 0.949
_exptl_absorpt_correction_type multi-scan
_exptl_absorpt_process_details 'SADABS (Sheldrick, 1996)'
_exptl_crystal_colour colorless
_exptl_crystal_density_diffrn 1.087
_exptl_crystal_description plate
_exptl_crystal_F_000 504
_exptl_crystal_id 'Davis/Harrell pMBC2 at 295K =1804 (same xtal)'
_exptl_crystal_size_max 0.45
_exptl_crystal_size_mid 0.20
_exptl_crystal_size_min 0.06
_refine_diff_density_max 0.090
_refine_diff_density_min -0.081
_refine_diff_density_rms 0.017
_refine_ls_extinction_method none
_refine_ls_goodness_of_fit_ref 1.000
_refine_ls_hydrogen_treatment constr
_refine_ls_matrix_type full
_refine_ls_number_parameters 366
_refine_ls_number_reflns 2789
_refine_ls_number_restraints 238
_refine_ls_restrained_S_all 0.995
_refine_ls_R_factor_all 0.0511
_refine_ls_R_factor_gt 0.0365
_refine_ls_shift/su_max 0.001
_refine_ls_shift/su_mean 0.000
_refine_ls_structure_factor_coef Fsqd
_refine_ls_weighting_details 'w=1/[\s^2^(Fo^2^)+(0.002P)^2^+0.267P], P=(max(Fo^2^,0)+2Fc^2^)/3'
_refine_ls_weighting_scheme calc
_refine_ls_wR_factor_gt 0.0631
_refine_ls_wR_factor_ref 0.0668
_reflns_number_gt 2125
_reflns_number_total 2789
_reflns_threshold_expression >2sigma(I)
_cod_data_source_file c0cc00493f.txt
_cod_data_source_block 1807
_cod_depositor_comments
;
The following automatic conversions were performed:
'_symmetry_cell_setting' value 'Monoclinic' changed to 'monoclinic'
according to '/home/saulius/struct/CIF-dictionaries/cif_core.dic'
dictionary named 'cif_core.dic' version 2.4.1 from 2010-06-29.

Automatic conversion script
Id: cif_fix_enum 1527 2010-12-29 10:47:43Z saulius 
;
_cod_original_sg_symbol_H-M P21
_cod_database_code 7105625
_diffrn_measurement_frame_width-ccd -0.30
_diffrn_measurement_total_frames-ccd 2100
_diffrn_measurement_frame_time-ccd 60
_diffrn_measurement_total_time-ccd 38.5
_diffrn_detector_distance-ccd 6.000
_diffrn_measurement_frame_size-ccd 512

loop_
_symmetry_equiv_pos_as_xyz
'x, y, z'
'-x, y+1/2, -z'

loop_
_atom_site_label
_atom_site_type_symbol
_atom_site_fract_x
_atom_site_fract_y
_atom_site_fract_z
_atom_site_U_iso_or_equiv
_atom_site_adp_type
_atom_site_occupancy
_atom_site_symmetry_multiplicity
_atom_site_calc_flag
_atom_site_refinement_flags
_atom_site_disorder_assembly
_atom_site_disorder_group
C1 C 1.1822(4) 0.8354(9) 0.29586(9) 0.1474(16) Uani 1 1 d . . .
H1A H 1.1014 0.8498 0.2762 0.221 Uiso 1 1 calc R . .
H1B H 1.2533 0.7241 0.2826 0.221 Uiso 1 1 calc R . .
H1C H 1.2202 1.0137 0.3016 0.221 Uiso 1 1 calc R . .
C2 C 1.1392(3) 0.7117(8) 0.33725(10) 0.1244(12) Uani 1 1 d . . .
H2A H 1.2227 0.6945 0.3563 0.149 Uiso 1 1 calc R . .
H2B H 1.1052 0.5290 0.3309 0.149 Uiso 1 1 calc R . .
C3 C 1.0273(3) 0.8586(7) 0.36227(8) 0.0908(8) Uani 1 1 d . . .
H3A H 0.9434 0.8752 0.3434 0.109 Uiso 1 1 calc R . .
H3B H 1.0610 1.0414 0.3687 0.109 Uiso 1 1 calc R . .
C4 C 0.9850(3) 0.7283(7) 0.40474(8) 0.0926(8) Uani 1 1 d . . .
H4A H 0.9497 0.5468 0.3982 0.111 Uiso 1 1 calc R . .
H4B H 1.0694 0.7081 0.4233 0.111 Uiso 1 1 calc R . .
C5 C 0.8753(3) 0.8755(6) 0.43055(7) 0.0813(7) Uani 1 1 d . . .
H5A H 0.7910 0.8973 0.4120 0.098 Uiso 1 1 calc R . .
H5B H 0.9108 1.0562 0.4375 0.098 Uiso 1 1 calc R . .
C6 C 0.8337(2) 0.7392(7) 0.47263(8) 0.0839(8) Uani 1 1 d . . .
H6A H 0.9182 0.7172 0.4911 0.101 Uiso 1 1 calc R . .
H6B H 0.7983 0.5586 0.4656 0.101 Uiso 1 1 calc R . .
C7 C 0.7237(3) 0.8857(6) 0.49881(7) 0.0804(7) Uani 1 1 d . . .
H7A H 0.6393 0.9092 0.4803 0.096 Uiso 1 1 calc R . .
H7B H 0.7594 1.0656 0.5062 0.096 Uiso 1 1 calc R . .
C8 C 0.6821(2) 0.7442(6) 0.54081(7) 0.0807(7) Uani 1 1 d . . .
H8A H 0.6461 0.5646 0.5333 0.097 Uiso 1 1 calc R . .
H8B H 0.7667 0.7194 0.5591 0.097 Uiso 1 1 calc R . .
C9 C 0.5726(3) 0.8897(6) 0.56751(7) 0.0824(7) Uani 1 1 d . . .
H9A H 0.4874 0.9121 0.5494 0.099 Uiso 1 1 calc R . .
H9B H 0.6080 1.0702 0.5747 0.099 Uiso 1 1 calc R . .
C10 C 0.5333(3) 0.7483(6) 0.60977(7) 0.0839(8) Uani 1 1 d . B .
H10A H 0.4956 0.5697 0.6024 0.101 Uiso 1 1 calc R . .
H10B H 0.6190 0.7213 0.6275 0.101 Uiso 1 1 calc R . .
C11 C 0.4271(3) 0.8947(7) 0.63729(7) 0.0914(9) Uani 1 1 d . . .
H11A H 0.3395 0.9140 0.6202 0.110 Uiso 1 1 calc R A 1
H11B H 0.4626 1.0763 0.6437 0.110 Uiso 1 1 calc R A 1
C12 C 0.3947(3) 0.7552(7) 0.68027(8) 0.1019(10) Uani 0.663(8) 1 d PDU B 1
H12A H 0.4836 0.7117 0.6954 0.122 Uiso 0.663(8) 1 calc PR B 1
H12B H 0.3466 0.5848 0.6738 0.122 Uiso 0.663(8) 1 calc PR B 1
C13 C 0.3032(8) 0.9220(15) 0.71145(19) 0.095(3) Uani 0.663(8) 1 d PDU B 1
H13A H 0.3457 1.1006 0.7153 0.114 Uiso 0.663(8) 1 calc PR B 1
H13B H 0.2102 0.9473 0.6978 0.114 Uiso 0.663(8) 1 calc PR B 1
C14 C 0.2857(5) 0.7944(12) 0.75594(18) 0.0844(17) Uani 0.663(8) 1 d PDU B 1
H14 H 0.3657 0.7853 0.7744 0.101 Uiso 0.663(8) 1 calc PR B 1
C15 C 0.1701(7) 0.6970(18) 0.77071(17) 0.080(2) Uani 0.663(8) 1 d PDU B 1
H15 H 0.0884 0.6995 0.7530 0.096 Uiso 0.663(8) 1 calc PR B 1
C16 C 0.1644(3) 0.5769(6) 0.81709(7) 0.0789(7) Uani 0.663(8) 1 d PDU B 1
H16 H 0.1423 0.3828 0.8138 0.095 Uiso 0.663(8) 1 calc PR B 1
C12A C 0.3947(3) 0.7552(7) 0.68027(8) 0.1019(10) Uani 0.337(8) 1 d PDU B 2
H12C H 0.4722 0.7886 0.7011 0.122 Uiso 0.337(8) 1 calc PR B 2
H12D H 0.3893 0.5603 0.6753 0.122 Uiso 0.337(8) 1 calc PR B 2
C13A C 0.2558(11) 0.851(3) 0.7006(3) 0.083(4) Uani 0.337(8) 1 d PDU B 2
H13C H 0.2650 1.0421 0.7085 0.099 Uiso 0.337(8) 1 calc PR B 2
H13D H 0.1800 0.8364 0.6786 0.099 Uiso 0.337(8) 1 calc PR B 2
C14A C 0.2159(12) 0.693(2) 0.7405(2) 0.083(3) Uani 0.337(8) 1 d PDU B 2
H14A H 0.1865 0.5147 0.7353 0.100 Uiso 0.337(8) 1 calc PR B 2
C15A C 0.2166(17) 0.768(2) 0.7808(2) 0.072(4) Uani 0.337(8) 1 d PDU B 2
H15A H 0.2492 0.9408 0.7882 0.086 Uiso 0.337(8) 1 calc PR B 2
C16A C 0.1644(3) 0.5769(6) 0.81709(7) 0.0789(7) Uani 0.337(8) 1 d PDU B 2
H16A H 0.1429 0.3922 0.8066 0.095 Uiso 0.337(8) 1 calc PR B 2
O16 O 0.29515(17) 0.5954(4) 0.84226(5) 0.0826(5) Uani 1 1 d . . .
C17 C 0.0460(3) 0.7034(6) 0.84366(7) 0.0763(7) Uani 1 1 d . . .
H17 H 0.0631 0.8998 0.8461 0.092 Uiso 1 1 calc R B 1
N17 N -0.0918(2) 0.6606(4) 0.82314(6) 0.0779(6) Uani 1 1 d . B .
H17A H -0.1157 0.4970 0.8161 0.094 Uiso 1 1 calc R . .
C18 C -0.1843(3) 0.8605(7) 0.81453(8) 0.0817(8) Uani 1 1 d . . .
O18 O -0.1531(3) 1.0993(4) 0.82006(8) 0.1196(8) Uani 1 1 d . B .
C19 C -0.3288(3) 0.7750(7) 0.79777(9) 0.1008(9) Uani 1 1 d . B .
H19A H -0.3983 0.8205 0.8192 0.151 Uiso 1 1 calc R . .
H19B H -0.3296 0.5819 0.7928 0.151 Uiso 1 1 calc R . .
H19C H -0.3507 0.8681 0.7706 0.151 Uiso 1 1 calc R . .
C20 C 0.0475(3) 0.5815(8) 0.88964(7) 0.0968(10) Uani 1 1 d . B .
H20A H -0.0196 0.6785 0.9077 0.116 Uiso 1 1 calc R . .
H20B H 0.0180 0.3924 0.8880 0.116 Uiso 1 1 calc R . .
O20 O 0.18523(19) 0.5977(5) 0.90960(5) 0.1017(7) Uani 1 1 d . . .
C21 C 0.2857(3) 0.4674(7) 0.88386(8) 0.0858(8) Uani 1 1 d . B .
H21 H 0.2574 0.2771 0.8795 0.103 Uiso 1 1 calc R C 1
C22 C 0.4280(3) 0.4753(7) 0.90702(8) 0.0835(8) Uani 0.540(18) 1 d PDU B 1
C23 C 0.5411(7) 0.344(2) 0.8908(3) 0.095(3) Uani 0.540(18) 1 d PDU B 1
H23 H 0.5306 0.2478 0.8645 0.114 Uiso 0.540(18) 1 calc PR B 1
C24 C 0.4439(7) 0.609(2) 0.9479(2) 0.085(2) Uani 0.540(18) 1 d PDU B 1
H24 H 0.3669 0.6978 0.9601 0.102 Uiso 0.540(18) 1 calc PR B 1
C25 C 0.6721(8) 0.350(2) 0.9120(3) 0.099(3) Uani 0.540(18) 1 d PDU B 1
H25 H 0.7488 0.2621 0.8994 0.118 Uiso 0.540(18) 1 calc PR B 1
C26 C 0.5753(7) 0.609(2) 0.9703(3) 0.090(2) Uani 0.540(18) 1 d PDU B 1
H26 H 0.5856 0.6933 0.9976 0.108 Uiso 0.540(18) 1 calc PR B 1
C27 C 0.6899(3) 0.4819(8) 0.95124(10) 0.0921(9) Uani 0.540(18) 1 d PDU B 1
C22A C 0.4280(3) 0.4753(7) 0.90702(8) 0.0835(8) Uani 0.460(18) 1 d PDU B 2
C23A C 0.5255(9) 0.273(2) 0.9004(4) 0.099(3) Uani 0.460(18) 1 d PDU B 2
H23A H 0.5037 0.1338 0.8807 0.118 Uiso 0.460(18) 1 calc PR B 2
C24A C 0.4670(10) 0.6909(19) 0.9333(5) 0.107(3) Uani 0.460(18) 1 d PDU B 2
H24A H 0.4063 0.8390 0.9360 0.128 Uiso 0.460(18) 1 calc PR B 2
C25A C 0.6560(10) 0.272(2) 0.9225(4) 0.101(3) Uani 0.460(18) 1 d PDU B 2
H25A H 0.7200 0.1312 0.9180 0.121 Uiso 0.460(18) 1 calc PR B 2
C26A C 0.5971(10) 0.690(2) 0.9559(5) 0.107(3) Uani 0.460(18) 1 d PDU B 2
H26A H 0.6206 0.8341 0.9746 0.128 Uiso 0.460(18) 1 calc PR B 2
C27A C 0.6899(3) 0.4819(8) 0.95124(10) 0.0921(9) Uani 0.460(18) 1 d PDU B 2
O27 O 0.8213(2) 0.4693(6) 0.97155(6) 0.1125(7) Uani 1 1 d . . .
C28 C 0.8479(3) 0.6453(10) 1.00816(11) 0.1360(14) Uani 1 1 d . B .
H28A H 0.8320 0.8308 0.9993 0.204 Uiso 1 1 calc R . .
H28B H 0.9443 0.6240 1.0183 0.204 Uiso 1 1 calc R . .
H28C H 0.7851 0.5997 1.0315 0.204 Uiso 1 1 calc R . .

loop_
_atom_site_aniso_label
_atom_site_aniso_U_11
_atom_site_aniso_U_22
_atom_site_aniso_U_33
_atom_site_aniso_U_23
_atom_site_aniso_U_13
_atom_site_aniso_U_12
C1 0.189(3) 0.152(4) 0.103(2) 0.006(3) 0.054(2) 0.014(3)
C2 0.138(3) 0.119(3) 0.119(2) 0.012(3) 0.054(2) 0.009(3)
C3 0.110(2) 0.084(2) 0.0787(16) 0.0005(18) 0.0176(15) -0.0010(19)
C4 0.0980(18) 0.087(2) 0.0937(18) 0.0080(18) 0.0256(15) 0.0008(19)
C5 0.0946(17) 0.0743(17) 0.0754(15) 0.0013(16) 0.0117(13) -0.0035(16)
C6 0.0885(17) 0.0799(19) 0.0840(17) 0.0098(16) 0.0160(14) 0.0021(16)
C7 0.0984(18) 0.0733(17) 0.0699(14) 0.0038(15) 0.0099(13) -0.0023(17)
C8 0.0875(16) 0.0767(18) 0.0783(16) 0.0114(15) 0.0129(13) -0.0013(16)
C9 0.1014(18) 0.0757(18) 0.0708(15) 0.0078(15) 0.0135(13) -0.0003(17)
C10 0.0927(17) 0.0827(19) 0.0768(16) 0.0134(16) 0.0128(14) -0.0007(17)
C11 0.113(2) 0.089(2) 0.0731(15) 0.0168(17) 0.0217(14) 0.0057(19)
C12 0.118(2) 0.102(2) 0.0870(18) 0.0272(19) 0.0359(16) 0.016(2)
C13 0.109(5) 0.095(5) 0.081(4) 0.019(4) 0.022(3) -0.001(4)
C14 0.084(3) 0.104(4) 0.065(3) 0.007(3) 0.012(2) -0.007(3)
C15 0.082(4) 0.103(5) 0.055(4) 0.001(4) 0.005(3) -0.006(3)
C16 0.1008(18) 0.0702(18) 0.0661(14) 0.0049(14) 0.0118(14) -0.0007(16)
C12A 0.118(2) 0.102(2) 0.0870(18) 0.0272(19) 0.0359(16) 0.016(2)
C13A 0.113(8) 0.078(8) 0.058(5) 0.011(5) 0.026(6) 0.002(7)
C14A 0.089(8) 0.084(7) 0.076(6) 0.004(5) 0.015(5) 0.001(6)
C15A 0.093(12) 0.073(7) 0.048(5) -0.007(5) -0.003(6) 0.019(7)
C16A 0.1008(18) 0.0702(18) 0.0661(14) 0.0049(14) 0.0118(14) -0.0007(16)
O16 0.0954(12) 0.0814(12) 0.0719(10) 0.0127(10) 0.0222(9) -0.0076(11)
C17 0.0905(17) 0.0602(17) 0.0788(16) -0.0081(14) 0.0182(14) -0.0119(15)
N17 0.0958(15) 0.0523(13) 0.0859(14) -0.0072(12) 0.0050(12) -0.0067(12)
C18 0.114(2) 0.0591(18) 0.0725(16) -0.0024(15) 0.0112(15) 0.0002(18)
O18 0.157(2) 0.0497(12) 0.151(2) -0.0094(14) -0.0116(15) -0.0032(14)
C19 0.114(2) 0.086(2) 0.102(2) -0.0043(19) -0.0062(17) 0.009(2)
C20 0.0891(18) 0.134(3) 0.0679(15) -0.002(2) 0.0123(13) -0.028(2)
O20 0.0898(12) 0.148(2) 0.0678(10) -0.0088(13) 0.0146(9) -0.0269(15)
C21 0.101(2) 0.0857(19) 0.0710(15) 0.0071(16) 0.0110(15) -0.0219(18)
C22 0.0938(19) 0.089(2) 0.0684(16) 0.0093(16) 0.0111(14) -0.0195(18)
C23 0.100(4) 0.128(6) 0.059(4) -0.011(5) 0.032(3) -0.023(4)
C24 0.092(4) 0.082(5) 0.080(4) -0.002(4) 0.006(3) -0.004(4)
C25 0.090(4) 0.133(6) 0.075(4) -0.002(5) 0.035(3) -0.013(4)
C26 0.101(4) 0.092(5) 0.078(4) 0.000(4) 0.009(3) -0.017(4)
C27 0.087(2) 0.108(2) 0.0814(18) 0.0121(19) 0.0176(16) -0.020(2)
C22A 0.0938(19) 0.089(2) 0.0684(16) 0.0093(16) 0.0111(14) -0.0195(18)
C23A 0.102(5) 0.127(6) 0.068(5) -0.006(5) 0.027(4) -0.020(5)
C24A 0.111(5) 0.063(5) 0.146(7) 0.012(5) -0.027(5) -0.018(4)
C25A 0.093(5) 0.133(6) 0.078(5) 0.005(5) 0.036(4) -0.002(5)
C26A 0.113(5) 0.070(5) 0.136(7) 0.010(5) -0.029(5) -0.026(4)
C27A 0.087(2) 0.108(2) 0.0814(18) 0.0121(19) 0.0176(16) -0.020(2)
O27 0.0853(13) 0.156(2) 0.0968(13) -0.0017(16) 0.0115(11) -0.0115(15)
C28 0.107(2) 0.163(4) 0.136(3) -0.013(3) -0.021(2) -0.020(3)

loop_
_atom_type_symbol
_atom_type_description
_atom_type_scat_dispersion_real
_atom_type_scat_dispersion_imag
_atom_type_scat_source
C C 0.0033 0.0016 'International Tables Vol C Tables 4.2.6.8 and 6.1.1.4'
H H 0.0000 0.0000 'International Tables Vol C Tables 4.2.6.8 and 6.1.1.4'
N N 0.0061 0.0033 'International Tables Vol C Tables 4.2.6.8 and 6.1.1.4'
O O 0.0106 0.0060 'International Tables Vol C Tables 4.2.6.8 and 6.1.1.4'

loop_
_geom_angle_atom_site_label_1
_geom_angle_atom_site_label_2
_geom_angle_atom_site_label_3
_geom_angle
_geom_angle_site_symmetry_1
_geom_angle_site_symmetry_3
_geom_angle_publ_flag
C2 C1 H1A 109.5 . . ?
C2 C1 H1B 109.5 . . ?
H1A C1 H1B 109.5 . . ?
C2 C1 H1C 109.5 . . ?
H1A C1 H1C 109.5 . . ?
H1B C1 H1C 109.5 . . ?
C1 C2 C3 116.6(3) . . ?
C1 C2 H2A 108.1 . . ?
C3 C2 H2A 108.1 . . ?
C1 C2 H2B 108.1 . . ?
C3 C2 H2B 108.1 . . ?
H2A C2 H2B 107.3 . . ?
C2 C3 C4 115.7(3) . . ?
C2 C3 H3A 108.4 . . ?
C4 C3 H3A 108.4 . . ?
C2 C3 H3B 108.4 . . ?
C4 C3 H3B 108.4 . . ?
H3A C3 H3B 107.4 . . ?
C5 C4 C3 116.3(3) . . ?
C5 C4 H4A 108.2 . . ?
C3 C4 H4A 108.2 . . ?
C5 C4 H4B 108.2 . . ?
C3 C4 H4B 108.2 . . ?
H4A C4 H4B 107.4 . . ?
C4 C5 C6 115.3(2) . . ?
C4 C5 H5A 108.5 . . ?
C6 C5 H5A 108.5 . . ?
C4 C5 H5B 108.5 . . ?
C6 C5 H5B 108.5 . . ?
H5A C5 H5B 107.5 . . ?
C5 C6 C7 115.6(2) . . ?
C5 C6 H6A 108.4 . . ?
C7 C6 H6A 108.4 . . ?
C5 C6 H6B 108.4 . . ?
C7 C6 H6B 108.4 . . ?
H6A C6 H6B 107.4 . . ?
C6 C7 C8 114.9(2) . . ?
C6 C7 H7A 108.5 . . ?
C8 C7 H7A 108.5 . . ?
C6 C7 H7B 108.5 . . ?
C8 C7 H7B 108.5 . . ?
H7A C7 H7B 107.5 . . ?
C9 C8 C7 115.4(2) . . ?
C9 C8 H8A 108.4 . . ?
C7 C8 H8A 108.4 . . ?
C9 C8 H8B 108.4 . . ?
C7 C8 H8B 108.4 . . ?
H8A C8 H8B 107.5 . . ?
C8 C9 C10 115.0(2) . . ?
C8 C9 H9A 108.5 . . ?
C10 C9 H9A 108.5 . . ?
C8 C9 H9B 108.5 . . ?
C10 C9 H9B 108.5 . . ?
H9A C9 H9B 107.5 . . ?
C11 C10 C9 115.6(2) . . ?
C11 C10 H10A 108.4 . . ?
C9 C10 H10A 108.4 . . ?
C11 C10 H10B 108.4 . . ?
C9 C10 H10B 108.4 . . ?
H10A C10 H10B 107.5 . . ?
C10 C11 C12 114.4(2) . . ?
C10 C11 H11A 108.7 . . ?
C12 C11 H11A 108.7 . . ?
C10 C11 H11B 108.7 . . ?
C12 C11 H11B 108.7 . . ?
H11A C11 H11B 107.6 . . ?
C11 C12 C13 114.7(3) . . ?
C11 C12 H12A 108.6 . . ?
C13 C12 H12A 108.6 . . ?
C11 C12 H12B 108.6 . . ?
C13 C12 H12B 108.6 . . ?
H12A C12 H12B 107.6 . . ?
C14 C13 C12 114.0(5) . . ?
C14 C13 H13A 108.7 . . ?
C12 C13 H13A 108.7 . . ?
C14 C13 H13B 108.7 . . ?
C12 C13 H13B 108.7 . . ?
H13A C13 H13B 107.6 . . ?
C15 C14 C13 125.6(5) . . ?
C15 C14 H14 117.2 . . ?
C13 C14 H14 117.2 . . ?
C14 C15 C16 120.9(5) . . ?
C14 C15 H15 119.5 . . ?
C16 C15 H15 119.5 . . ?
O16 C16 C17 108.81(19) . . ?
O16 C16 C15 114.7(3) . . ?
C17 C16 C15 111.8(4) . . ?
O16 C16 H16 107.1 . . ?
C17 C16 H16 107.1 . . ?
C15 C16 H16 107.1 . . ?
C21 O16 C16 112.06(18) . . ?
N17 C17 C20 109.2(2) . . ?
N17 C17 C16 112.1(2) . . ?
C20 C17 C16 109.5(2) . . ?
N17 C17 H17 108.7 . . ?
C20 C17 H17 108.7 . . ?
C16 C17 H17 108.7 . . ?
C18 N17 C17 123.7(2) . . ?
C18 N17 H17A 118.1 . . ?
C17 N17 H17A 118.1 . . ?
O18 C18 N17 121.7(3) . . ?
O18 C18 C19 122.0(3) . . ?
N17 C18 C19 116.4(3) . . ?
C18 C19 H19A 109.5 . . ?
C18 C19 H19B 109.5 . . ?
H19A C19 H19B 109.5 . . ?
C18 C19 H19C 109.5 . . ?
H19A C19 H19C 109.5 . . ?
H19B C19 H19C 109.5 . . ?
O20 C20 C17 111.0(2) . . ?
O20 C20 H20A 109.4 . . ?
C17 C20 H20A 109.4 . . ?
O20 C20 H20B 109.4 . . ?
C17 C20 H20B 109.4 . . ?
H20A C20 H20B 108.0 . . ?
C21 O20 C20 111.1(2) . . ?
O20 C21 O16 110.7(2) . . ?
O20 C21 C22 109.7(2) . . ?
O16 C21 C22 109.4(2) . . ?
O20 C21 H21 109.0 . . ?
O16 C21 H21 109.0 . . ?
C22 C21 H21 109.0 . . ?
C23 C22 C24 118.3(4) . . ?
C23 C22 C21 121.5(4) . . ?
C24 C22 C21 120.1(4) . . ?
C22 C23 C25 121.8(6) . . ?
C22 C23 H23 119.1 . . ?
C25 C23 H23 119.1 . . ?
C26 C24 C22 120.2(5) . . ?
C26 C24 H24 119.9 . . ?
C22 C24 H24 119.9 . . ?
C27 C25 C23 120.5(6) . . ?
C27 C25 H25 119.7 . . ?
C23 C25 H25 119.7 . . ?
C27 C26 C24 119.3(5) . . ?
C27 C26 H26 120.4 . . ?
C24 C26 H26 120.4 . . ?
C25 C27 O27 117.6(4) . . ?
C25 C27 C26 119.8(5) . . ?
O27 C27 C26 122.5(4) . . ?
C27 O27 C28 117.6(3) . . ?
O27 C28 H28A 109.5 . . ?
O27 C28 H28B 109.5 . . ?
H28A C28 H28B 109.5 . . ?
O27 C28 H28C 109.5 . . ?
H28A C28 H28C 109.5 . . ?
H28B C28 H28C 109.5 . . ?

loop_
_geom_bond_atom_site_label_1
_geom_bond_atom_site_label_2
_geom_bond_distance
_geom_bond_site_symmetry_2
_geom_bond_publ_flag
C1 C2 1.461(4) . ?
C1 H1A 0.9600 . ?
C1 H1B 0.9600 . ?
C1 H1C 0.9600 . ?
C2 C3 1.499(4) . ?
C2 H2A 0.9700 . ?
C2 H2B 0.9700 . ?
C3 C4 1.501(3) . ?
C3 H3A 0.9700 . ?
C3 H3B 0.9700 . ?
C4 C5 1.497(3) . ?
C4 H4A 0.9700 . ?
C4 H4B 0.9700 . ?
C5 C6 1.501(3) . ?
C5 H5A 0.9700 . ?
C5 H5B 0.9700 . ?
C6 C7 1.504(3) . ?
C6 H6A 0.9700 . ?
C6 H6B 0.9700 . ?
C7 C8 1.511(3) . ?
C7 H7A 0.9700 . ?
C7 H7B 0.9700 . ?
C8 C9 1.507(3) . ?
C8 H8A 0.9700 . ?
C8 H8B 0.9700 . ?
C9 C10 1.511(3) . ?
C9 H9A 0.9700 . ?
C9 H9B 0.9700 . ?
C10 C11 1.501(3) . ?
C10 H10A 0.9700 . ?
C10 H10B 0.9700 . ?
C11 C12 1.510(3) . ?
C11 H11A 0.9700 . ?
C11 H11B 0.9700 . ?
C12 C13 1.532(5) . ?
C12 H12A 0.9700 . ?
C12 H12B 0.9700 . ?
C13 C14 1.501(5) . ?
C13 H13A 0.9700 . ?
C13 H13B 0.9700 . ?
C14 C15 1.280(6) . ?
C14 H14 0.9300 . ?
C15 C16 1.528(5) . ?
C15 H15 0.9300 . ?
C16 O16 1.438(3) . ?
C16 C17 1.524(3) . ?
C16 H16 0.9800 . ?
O16 C21 1.415(3) . ?
C17 N17 1.444(3) . ?
C17 C20 1.518(3) . ?
C17 H17 0.9800 . ?
N17 C18 1.335(3) . ?
N17 H17A 0.8600 . ?
C18 O18 1.220(3) . ?
C18 C19 1.503(4) . ?
C19 H19A 0.9600 . ?
C19 H19B 0.9600 . ?
C19 H19C 0.9600 . ?
C20 O20 1.424(3) . ?
C20 H20A 0.9700 . ?
C20 H20B 0.9700 . ?
O20 C21 1.396(3) . ?
C21 C22 1.501(3) . ?
C21 H21 0.9800 . ?
C22 C23 1.349(6) . ?
C22 C24 1.410(6) . ?
C23 C25 1.381(6) . ?
C23 H23 0.9300 . ?
C24 C26 1.399(6) . ?
C24 H24 0.9300 . ?
C25 C27 1.364(6) . ?
C25 H25 0.9300 . ?
C26 C27 1.385(6) . ?
C26 H26 0.9300 . ?
C27 O27 1.373(3) . ?
O27 C28 1.425(4) . ?
C28 H28A 0.9600 . ?
C28 H28B 0.9600 . ?
C28 H28C 0.9600 . ?

loop_
_geom_hbond_atom_site_label_D
_geom_hbond_atom_site_label_H
_geom_hbond_atom_site_label_A
_geom_hbond_distance_DH
_geom_hbond_distance_HA
_geom_hbond_distance_DA
_geom_hbond_angle_DHA
_geom_hbond_site_symmetry_A
N17 H17A O18 0.86 1.99 2.816(3) 161 1_545

loop_
_geom_torsion_atom_site_label_1
_geom_torsion_atom_site_label_2
_geom_torsion_atom_site_label_3
_geom_torsion_atom_site_label_4
_geom_torsion
_geom_torsion_site_symmetry_1
_geom_torsion_site_symmetry_2
_geom_torsion_site_symmetry_3
_geom_torsion_site_symmetry_4
_geom_torsion_publ_flag
C1 C2 C3 C4 -179.9(3) . . . . ?
C2 C3 C4 C5 178.8(3) . . . . ?
C3 C4 C5 C6 179.3(2) . . . . ?
C4 C5 C6 C7 180.0(2) . . . . ?
C5 C6 C7 C8 179.4(2) . . . . ?
C6 C7 C8 C9 179.6(2) . . . . ?
C7 C8 C9 C10 -179.2(2) . . . . ?
C8 C9 C10 C11 178.4(2) . . . . ?
C9 C10 C11 C12 -177.4(2) . . . . ?
C10 C11 C12 C13 171.7(4) . . . . ?
C11 C12 C13 C14 -173.5(4) . . . . ?
C12 C13 C14 C15 -111.8(10) . . . . ?
C13 C14 C15 C16 -178.7(6) . . . . ?
C14 C15 C16 O16 2.8(11) . . . . ?
C14 C15 C16 C17 127.2(8) . . . . ?
C17 C16 O16 C21 57.3(3) . . . . ?
C15 C16 O16 C21 -176.7(5) . . . . ?
O16 C16 C17 N17 -172.4(2) . . . . ?
C15 C16 C17 N17 60.0(4) . . . . ?
O16 C16 C17 C20 -51.0(3) . . . . ?
C15 C16 C17 C20 -178.7(4) . . . . ?
C20 C17 N17 C18 110.9(3) . . . . ?
C16 C17 N17 C18 -127.6(3) . . . . ?
C17 N17 C18 O18 6.5(4) . . . . ?
C17 N17 C18 C19 -173.3(2) . . . . ?
N17 C17 C20 O20 174.8(2) . . . . ?
C16 C17 C20 O20 51.8(3) . . . . ?
C17 C20 O20 C21 -57.3(4) . . . . ?
C20 O20 C21 O16 62.2(3) . . . . ?
C20 O20 C21 C22 -177.0(3) . . . . ?
C16 O16 C21 O20 -63.2(3) . . . . ?
C16 O16 C21 C22 175.8(3) . . . . ?
O20 C21 C22 C23 174.6(7) . . . . ?
O16 C21 C22 C23 -63.8(8) . . . . ?
O20 C21 C22 C24 -1.9(7) . . . . ?
O16 C21 C22 C24 119.7(6) . . . . ?
C24 C22 C23 C25 -3.1(12) . . . . ?
C21 C22 C23 C25 -179.7(7) . . . . ?
C23 C22 C24 C26 1.3(10) . . . . ?
C21 C22 C24 C26 177.9(5) . . . . ?
C22 C23 C25 C27 2.1(14) . . . . ?
C22 C24 C26 C27 1.6(10) . . . . ?
C23 C25 C27 O27 177.2(7) . . . . ?
C23 C25 C27 C26 0.9(11) . . . . ?
C24 C26 C27 C25 -2.7(10) . . . . ?
C24 C26 C27 O27 -178.8(5) . . . . ?
C25 C27 O27 C28 169.0(7) . . . . ?
C26 C27 O27 C28 -14.7(7) . . . . ?
